data_7042621
loop_
_publ_author_name
'Wang, Chuanlan'
'Liu, Jinfeng'
'Tian, Zhenzhen'
'Tian, Meng'
'Tian, Laijin'
'Zhao, Wenqian'
'Liu, Zhe'

_publ_section_title
;
 Half-Sandwich Iridium N-Heterocyclic Carbene Anticancer Complexes
;
_journal_name_full 'Dalton Trans.'
_journal_paper_doi 10.1039/C7DT00575J
_journal_year 2017
_chemical_formula_sum 'C29 H31 Cl F6 Ir N4 P'
_chemical_formula_weight 808.20
_chemical_name_systematic
; 
 ? 
;
_space_group_IT_number 15
_symmetry_cell_setting monoclinic
_symmetry_space_group_name_Hall '-C 2yc'
_symmetry_space_group_name_H-M 'C 1 2/c 1'
_atom_sites_solution_hydrogens geom
_atom_sites_solution_primary direct
_atom_sites_solution_secondary difmap
_audit_creation_method SHELXL-97
_audit_update_record
;
2017-03-28 deposited with the CCDC.
2017-03-29 downloaded from the CCDC.
;
_cell_angle_alpha 90.00
_cell_angle_beta 102.962(2)
_cell_angle_gamma 90.00
_cell_formula_units_Z 8
_cell_length_a 36.330(3)
_cell_length_b 12.0396(11)
_cell_length_c 13.8580(12)
_cell_measurement_reflns_used 3256
_cell_measurement_temperature 295(2)
_cell_measurement_theta_max 26.32
_cell_measurement_theta_min 2.32
_cell_volume 5907.0(9)
_computing_cell_refinement 'Bruker SMART'
_computing_data_collection 'Bruker SMART'
_computing_data_reduction 'Bruker SAINT'
_computing_molecular_graphics 'Bruker SHELXTL'
_computing_publication_material 'Bruker SHELXTL'
_computing_structure_refinement 'SHELXL-97 (Sheldrick, 1997)'
_computing_structure_solution 'SHELXS-97 (Sheldrick, 1990)'
_diffrn_ambient_temperature 295(2)
_diffrn_measured_fraction_theta_full 0.999
_diffrn_measured_fraction_theta_max 0.999
_diffrn_measurement_device_type 'Bruker apex'
_diffrn_measurement_method '\f and \w'
_diffrn_radiation_monochromator graphite
_diffrn_radiation_source 'fine-focus sealed tube'
_diffrn_radiation_type MoK\a
_diffrn_radiation_wavelength 0.71073
_diffrn_reflns_av_R_equivalents 0.0623
_diffrn_reflns_av_unetI/netI 0.0651
_diffrn_reflns_limit_h_max 41
_diffrn_reflns_limit_h_min -44
_diffrn_reflns_limit_k_max 14
_diffrn_reflns_limit_k_min -9
_diffrn_reflns_limit_l_max 16
_diffrn_reflns_limit_l_min -17
_diffrn_reflns_number 18174
_diffrn_reflns_theta_full 26.00
_diffrn_reflns_theta_max 26.00
_diffrn_reflns_theta_min 1.79
_exptl_absorpt_coefficient_mu 4.730
_exptl_absorpt_correction_T_max 0.8333
_exptl_absorpt_correction_T_min 0.1770
_exptl_absorpt_correction_type multi-scan
_exptl_absorpt_process_details SADABS
_exptl_crystal_colour yellow
_exptl_crystal_density_diffrn 1.818
_exptl_crystal_density_method 'not measured'
_exptl_crystal_description plate
_exptl_crystal_F_000 3168
_exptl_crystal_size_max 0.56
_exptl_crystal_size_mid 0.50
_exptl_crystal_size_min 0.04
_refine_diff_density_max 1.459
_refine_diff_density_min -1.646
_refine_diff_density_rms 0.197
_refine_ls_extinction_method none
_refine_ls_goodness_of_fit_ref 1.035
_refine_ls_hydrogen_treatment constr
_refine_ls_matrix_type full
_refine_ls_number_parameters 384
_refine_ls_number_reflns 5806
_refine_ls_number_restraints 0
_refine_ls_restrained_S_all 1.035
_refine_ls_R_factor_all 0.0467
_refine_ls_R_factor_gt 0.0400
_refine_ls_shift/su_max 0.001
_refine_ls_shift/su_mean 0.000
_refine_ls_structure_factor_coef Fsqd
_refine_ls_weighting_details 'calc w=1/[\s^2^(Fo^2^)+(0.0570P)^2^+11.1983P] where P=(Fo^2^+2Fc^2^)/3'
_refine_ls_weighting_scheme calc
_refine_ls_wR_factor_gt 0.1057
_refine_ls_wR_factor_ref 0.1112
_reflns_number_gt 4989
_reflns_number_total 5806
_reflns_threshold_expression >2sigma(I)
_cod_data_source_file c7dt00575j2.cif
_cod_data_source_block 4A
_cod_depositor_comments
;

2018-02-23
Z value and formula fixed to values more according to usual
chemical conventions.                 miguel
;
_cod_original_formula_sum 'C58 H62 Cl2 F12 Ir2 N8 P2'
_cod_original_formula_weight 1616.40
_cod_original_formula_units_Z 4
_cod_original_cell_volume 5907.1(9)
_cod_original_sg_symbol_H-M C2/c
_cod_database_code 7042621

loop_
_symmetry_equiv_pos_as_xyz
'x, y, z'
'-x, y, -z+1/2'
'x+1/2, y+1/2, z'
'-x+1/2, y+1/2, -z+1/2'
'-x, -y, -z'
'x, -y, z-1/2'
'-x+1/2, -y+1/2, -z'
'x+1/2, -y+1/2, z-1/2'

loop_
_atom_site_label
_atom_site_type_symbol
_atom_site_fract_x
_atom_site_fract_y
_atom_site_fract_z
_atom_site_U_iso_or_equiv
_atom_site_adp_type
_atom_site_occupancy
_atom_site_symmetry_multiplicity
_atom_site_calc_flag
_atom_site_refinement_flags
Ir1 Ir 0.117049(5) 0.326012(17) 0.497315(13) 0.03127(10) Uani 1 1 d .
C1 C 0.12060(16) 0.3607(5) 0.3427(4) 0.0401(12) Uani 1 1 d .
C2 C 0.08193(17) 0.3510(6) 0.3451(4) 0.0445(14) Uani 1 1 d .
C3 C 0.07627(16) 0.2383(5) 0.3769(4) 0.0434(13) Uani 1 1 d .
C4 C 0.11105(18) 0.1799(5) 0.3941(4) 0.0415(13) Uani 1 1 d .
C5 C 0.13979(15) 0.2588(5) 0.3775(4) 0.0407(13) Uani 1 1 d .
C6 C 0.17960(17) 0.2300(6) 0.3747(5) 0.0554(16) Uani 1 1 d .
H6A H 0.1800 0.1943 0.3130 0.083 Uiso 1 1 calc R
H6B H 0.1899 0.1808 0.4284 0.083 Uiso 1 1 calc R
H6C H 0.1945 0.2966 0.3808 0.083 Uiso 1 1 calc R
C7 C 0.1167(2) 0.0591(5) 0.4144(5) 0.0573(17) Uani 1 1 d .
H7A H 0.0984 0.0330 0.4495 0.086 Uiso 1 1 calc R
H7B H 0.1417 0.0466 0.4537 0.086 Uiso 1 1 calc R
H7C H 0.1137 0.0196 0.3529 0.086 Uiso 1 1 calc R
C8 C 0.0389(2) 0.1910(6) 0.3813(5) 0.0628(19) Uani 1 1 d .
H8A H 0.0252 0.1726 0.3157 0.094 Uiso 1 1 calc R
H8B H 0.0249 0.2446 0.4097 0.094 Uiso 1 1 calc R
H8C H 0.0425 0.1252 0.4215 0.094 Uiso 1 1 calc R
C9 C 0.05080(18) 0.4317(6) 0.3075(5) 0.0574(17) Uani 1 1 d .
H9A H 0.0614 0.5032 0.2992 0.086 Uiso 1 1 calc R
H9B H 0.0349 0.4374 0.3542 0.086 Uiso 1 1 calc R
H9C H 0.0361 0.4064 0.2450 0.086 Uiso 1 1 calc R
C10 C 0.13855(18) 0.4590(5) 0.3056(4) 0.0502(15) Uani 1 1 d .
H10A H 0.1446 0.4410 0.2435 0.075 Uiso 1 1 calc R
H10B H 0.1613 0.4786 0.3529 0.075 Uiso 1 1 calc R
H10C H 0.1213 0.5206 0.2968 0.075 Uiso 1 1 calc R
C11 C 0.14794(14) 0.2498(4) 0.6209(4) 0.0329(11) Uani 1 1 d .
C12 C 0.07505(18) 0.0961(5) 0.6340(5) 0.0501(14) Uani 1 1 d .
H12 H 0.0660 0.1687 0.6301 0.060 Uiso 1 1 calc R
C13 C 0.0503(2) 0.0074(6) 0.6199(5) 0.0627(18) Uani 1 1 d .
H13 H 0.0245 0.0210 0.6080 0.075 Uiso 1 1 calc R
C14 C 0.0628(2) -0.0993(6) 0.6228(5) 0.0647(19) Uani 1 1 d .
H14 H 0.0456 -0.1577 0.6112 0.078 Uiso 1 1 calc R
C15 C 0.1008(2) -0.1206(6) 0.6429(5) 0.0624(18) Uani 1 1 d .
H15 H 0.1094 -0.1936 0.6465 0.075 Uiso 1 1 calc R
C16 C 0.12641(19) -0.0344(5) 0.6578(4) 0.0483(14) Uani 1 1 d .
H16 H 0.1522 -0.0490 0.6702 0.058 Uiso 1 1 calc R
C17 C 0.11354(16) 0.0750(5) 0.6542(4) 0.0396(12) Uani 1 1 d .
C18 C 0.17070(19) 0.1506(5) 0.7608(4) 0.0509(15) Uani 1 1 d .
H18 H 0.1725 0.0974 0.8104 0.061 Uiso 1 1 calc R
C19 C 0.19550(17) 0.2301(5) 0.7570(4) 0.0497(14) Uani 1 1 d .
H19 H 0.2179 0.2438 0.8030 0.060 Uiso 1 1 calc R
C20 C 0.20323(15) 0.3694(5) 0.6296(4) 0.0453(13) Uani 1 1 d .
H20A H 0.2263 0.3870 0.6778 0.054 Uiso 1 1 calc R
H20B H 0.2102 0.3381 0.5717 0.054 Uiso 1 1 calc R
C21 C 0.1956(2) 0.5766(6) 0.6162(5) 0.0566(17) Uani 1 1 d .
H21 H 0.2198 0.5969 0.6493 0.068 Uiso 1 1 calc R
C22 C 0.1683(2) 0.6440(6) 0.5743(5) 0.0545(16) Uani 1 1 d .
H22 H 0.1697 0.7211 0.5721 0.065 Uiso 1 1 calc R
C23 C 0.14570(14) 0.4684(5) 0.5487(4) 0.0364(11) Uani 1 1 d .
C24 C 0.1015(2) 0.6293(5) 0.4819(5) 0.0522(15) Uani 1 1 d .
C25 C 0.06910(18) 0.6134(5) 0.5134(5) 0.0543(15) Uani 1 1 d .
H25 H 0.0690 0.5680 0.5676 0.065 Uiso 1 1 calc R
C26 C 0.0362(3) 0.6652(7) 0.4645(7) 0.081(3) Uani 1 1 d .
H26 H 0.0135 0.6526 0.4835 0.097 Uiso 1 1 calc R
C27 C 0.0375(4) 0.7363(10) 0.3864(8) 0.112(4) Uani 1 1 d .
H27 H 0.0156 0.7720 0.3536 0.135 Uiso 1 1 calc R
C28 C 0.0692(4) 0.7543(10) 0.3579(7) 0.120(5) Uani 1 1 d .
H28 H 0.0691 0.8022 0.3052 0.144 Uiso 1 1 calc R
C29 C 0.1033(3) 0.7026(7) 0.4053(6) 0.085(3) Uani 1 1 d .
H29 H 0.1259 0.7168 0.3864 0.102 Uiso 1 1 calc R
Cl1 Cl 0.07041(4) 0.36447(13) 0.59306(12) 0.0502(4) Uani 1 1 d .
F1 F 0.2407(4) 0.6331(10) 0.4412(7) 0.234(6) Uani 1 1 d .
F2 F 0.2585(3) 0.4749(9) 0.5132(8) 0.245(7) Uani 1 1 d .
F3 F 0.29518(18) 0.4442(5) 0.4161(4) 0.118(2) Uani 1 1 d .
F4 F 0.27771(19) 0.6081(7) 0.3444(6) 0.157(3) Uani 1 1 d .
F5 F 0.2352(3) 0.4937(10) 0.3504(10) 0.263(7) Uani 1 1 d .
F6 F 0.3008(3) 0.5894(8) 0.4996(7) 0.232(6) Uani 1 1 d .
N1 N 0.13700(14) 0.5791(4) 0.5334(4) 0.0443(11) Uani 1 1 d .
N2 N 0.18147(12) 0.4697(4) 0.6021(3) 0.0404(10) Uani 1 1 d .
N3 N 0.18142(13) 0.2884(4) 0.6713(3) 0.0400(10) Uani 1 1 d .
N4 N 0.14146(14) 0.1611(4) 0.6768(3) 0.0397(11) Uani 1 1 d .
P1 P 0.26695(5) 0.53572(18) 0.42710(14) 0.0628(5) Uani 1 1 d .

loop_
_atom_site_aniso_label
_atom_site_aniso_U_11
_atom_site_aniso_U_22
_atom_site_aniso_U_33
_atom_site_aniso_U_23
_atom_site_aniso_U_13
_atom_site_aniso_U_12
Ir1 0.02655(14) 0.04116(15) 0.02590(14) -0.00161(7) 0.00548(9) -0.00420(7)
C1 0.038(3) 0.058(3) 0.023(2) -0.004(2) 0.004(2) -0.002(3)
C2 0.036(3) 0.068(4) 0.028(3) -0.002(3) 0.005(2) -0.002(3)
C3 0.040(3) 0.059(4) 0.030(3) -0.008(3) 0.004(2) -0.004(3)
C4 0.045(3) 0.052(4) 0.025(3) -0.009(2) 0.004(2) -0.004(2)
C5 0.040(3) 0.055(3) 0.030(3) -0.002(2) 0.012(2) 0.003(3)
C6 0.045(3) 0.075(5) 0.050(4) -0.006(3) 0.019(3) 0.010(3)
C7 0.083(5) 0.050(4) 0.042(3) -0.009(3) 0.021(3) -0.006(3)
C8 0.043(4) 0.092(6) 0.050(4) -0.001(3) 0.004(3) -0.022(3)
C9 0.041(3) 0.076(5) 0.051(4) 0.002(3) 0.001(3) 0.010(3)
C10 0.051(3) 0.064(4) 0.040(3) 0.012(3) 0.018(3) -0.003(3)
C11 0.033(3) 0.037(3) 0.028(2) -0.003(2) 0.007(2) -0.002(2)
C12 0.051(3) 0.049(4) 0.052(3) -0.002(3) 0.017(3) -0.007(3)
C13 0.055(4) 0.066(5) 0.067(4) -0.007(4) 0.015(3) -0.017(3)
C14 0.077(5) 0.055(4) 0.068(4) -0.016(3) 0.030(4) -0.024(4)
C15 0.094(6) 0.043(4) 0.060(4) -0.011(3) 0.037(4) -0.011(4)
C16 0.056(4) 0.052(4) 0.040(3) -0.002(3) 0.017(3) -0.003(3)
C17 0.049(3) 0.043(3) 0.027(3) 0.002(2) 0.012(2) -0.007(2)
C18 0.060(4) 0.054(4) 0.031(3) 0.005(3) -0.004(3) -0.001(3)
C19 0.044(3) 0.056(4) 0.041(3) -0.001(3) -0.007(3) 0.000(3)
C20 0.030(3) 0.057(4) 0.047(3) -0.003(3) 0.006(2) -0.006(3)
C21 0.050(4) 0.062(4) 0.063(4) -0.019(3) 0.022(3) -0.030(3)
C22 0.053(4) 0.046(3) 0.069(4) -0.008(3) 0.025(4) -0.018(3)
C23 0.033(3) 0.051(3) 0.025(2) -0.001(2) 0.007(2) -0.006(2)
C24 0.065(4) 0.042(3) 0.052(4) -0.002(3) 0.018(3) 0.004(3)
C25 0.057(4) 0.051(4) 0.057(4) -0.004(3) 0.016(3) 0.004(3)
C26 0.079(6) 0.069(5) 0.083(6) -0.024(4) -0.006(5) 0.019(4)
C27 0.140(10) 0.110(9) 0.073(6) -0.014(6) -0.007(6) 0.075(8)
C28 0.193(14) 0.105(9) 0.059(5) 0.024(5) 0.019(7) 0.072(9)
C29 0.132(9) 0.076(5) 0.053(5) 0.008(4) 0.036(5) 0.022(5)
Cl1 0.0491(8) 0.0511(8) 0.0590(9) 0.0001(7) 0.0304(7) -0.0004(7)
F1 0.294(13) 0.260(11) 0.189(9) 0.110(8) 0.142(9) 0.217(11)
F2 0.252(10) 0.277(11) 0.283(11) 0.216(10) 0.223(9) 0.181(10)
F3 0.145(5) 0.115(4) 0.104(4) 0.014(3) 0.051(4) 0.059(4)
F4 0.109(5) 0.210(8) 0.159(6) 0.114(6) 0.042(5) 0.025(5)
F5 0.138(7) 0.261(13) 0.308(14) 0.062(10) -0.121(9) -0.093(8)
F6 0.290(12) 0.157(8) 0.167(7) -0.032(6) -0.124(8) 0.034(8)
N1 0.048(3) 0.044(3) 0.045(3) 0.000(2) 0.019(2) -0.005(2)
N2 0.033(2) 0.047(3) 0.044(3) -0.004(2) 0.013(2) -0.009(2)
N3 0.033(2) 0.046(3) 0.039(2) -0.005(2) 0.003(2) -0.007(2)
N4 0.043(3) 0.044(3) 0.029(2) 0.0018(19) 0.003(2) -0.003(2)
P1 0.0479(9) 0.0839(13) 0.0568(10) 0.0187(10) 0.0122(8) 0.0126(9)

loop_
_atom_type_symbol
_atom_type_description
_atom_type_scat_dispersion_real
_atom_type_scat_dispersion_imag
_atom_type_scat_source
C C 0.0033 0.0016 'International Tables Vol C Tables 4.2.6.8 and 6.1.1.4'
H H 0.0000 0.0000 'International Tables Vol C Tables 4.2.6.8 and 6.1.1.4'
N N 0.0061 0.0033 'International Tables Vol C Tables 4.2.6.8 and 6.1.1.4'
F F 0.0171 0.0103 'International Tables Vol C Tables 4.2.6.8 and 6.1.1.4'
P P 0.1023 0.0942 'International Tables Vol C Tables 4.2.6.8 and 6.1.1.4'
Cl Cl 0.1484 0.1585 'International Tables Vol C Tables 4.2.6.8 and 6.1.1.4'
Ir Ir -1.4442 7.9887 'International Tables Vol C Tables 4.2.6.8 and 6.1.1.4'

loop_
_geom_angle_atom_site_label_1
_geom_angle_atom_site_label_2
_geom_angle_atom_site_label_3
_geom_angle
C11 Ir1 C23 86.8(2)
C11 Ir1 C5 104.0(2)
C23 Ir1 C5 109.1(2)
C11 Ir1 C1 139.1(2)
C23 Ir1 C1 92.5(2)
C5 Ir1 C1 38.3(2)
C11 Ir1 C2 160.9(2)
C23 Ir1 C2 110.8(2)
C5 Ir1 C2 64.0(2)
C1 Ir1 C2 37.2(2)
C11 Ir1 C3 124.2(2)
C23 Ir1 C3 148.8(2)
C5 Ir1 C3 63.5(2)
C1 Ir1 C3 62.5(2)
C2 Ir1 C3 38.1(2)
C11 Ir1 C4 98.0(2)
C23 Ir1 C4 147.7(2)
C5 Ir1 C4 38.7(2)
C1 Ir1 C4 63.3(2)
C2 Ir1 C4 63.2(2)
C3 Ir1 C4 36.9(2)
C11 Ir1 Cl1 86.95(14)
C23 Ir1 Cl1 90.74(14)
C5 Ir1 Cl1 157.59(15)
C1 Ir1 Cl1 133.97(15)
C2 Ir1 Cl1 99.81(16)
C3 Ir1 Cl1 94.11(15)
C4 Ir1 Cl1 121.27(17)
C2 C1 C5 109.3(5)
C2 C1 C10 125.7(6)
C5 C1 C10 125.0(5)
C2 C1 Ir1 71.9(3)
C5 C1 Ir1 69.2(3)
C10 C1 Ir1 127.3(4)
C1 C2 C3 107.0(5)
C1 C2 C9 128.0(6)
C3 C2 C9 124.4(5)
C1 C2 Ir1 70.9(3)
C3 C2 Ir1 71.2(3)
C9 C2 Ir1 130.3(4)
C4 C3 C2 109.4(5)
C4 C3 C8 126.2(6)
C2 C3 C8 124.2(6)
C4 C3 Ir1 72.0(3)
C2 C3 Ir1 70.7(3)
C8 C3 Ir1 127.5(4)
C3 C4 C5 106.9(5)
C3 C4 C7 126.6(6)
C5 C4 C7 126.1(6)
C3 C4 Ir1 71.0(3)
C5 C4 Ir1 67.8(3)
C7 C4 Ir1 131.0(4)
C1 C5 C4 107.2(5)
C1 C5 C6 125.9(5)
C4 C5 C6 125.5(6)
C1 C5 Ir1 72.5(3)
C4 C5 Ir1 73.5(3)
C6 C5 Ir1 130.0(4)
C5 C6 H6A 109.5
C5 C6 H6B 109.5
H6A C6 H6B 109.5
C5 C6 H6C 109.5
H6A C6 H6C 109.5
H6B C6 H6C 109.5
C4 C7 H7A 109.5
C4 C7 H7B 109.5
H7A C7 H7B 109.5
C4 C7 H7C 109.5
H7A C7 H7C 109.5
H7B C7 H7C 109.5
C3 C8 H8A 109.5
C3 C8 H8B 109.5
H8A C8 H8B 109.5
C3 C8 H8C 109.5
H8A C8 H8C 109.5
H8B C8 H8C 109.5
C2 C9 H9A 109.5
C2 C9 H9B 109.5
H9A C9 H9B 109.5
C2 C9 H9C 109.5
H9A C9 H9C 109.5
H9B C9 H9C 109.5
C1 C10 H10A 109.5
C1 C10 H10B 109.5
H10A C10 H10B 109.5
C1 C10 H10C 109.5
H10A C10 H10C 109.5
H10B C10 H10C 109.5
N3 C11 N4 103.1(4)
N3 C11 Ir1 123.0(4)
N4 C11 Ir1 133.8(4)
C13 C12 C17 118.8(6)
C13 C12 H12 120.6
C17 C12 H12 120.6
C14 C13 C12 121.7(7)
C14 C13 H13 119.2
C12 C13 H13 119.2
C13 C14 C15 119.8(7)
C13 C14 H14 120.1
C15 C14 H14 120.1
C14 C15 C16 120.3(7)
C14 C15 H15 119.9
C16 C15 H15 119.9
C15 C16 C17 119.8(6)
C15 C16 H16 120.1
C17 C16 H16 120.1
C12 C17 C16 119.7(5)
C12 C17 N4 122.9(5)
C16 C17 N4 117.3(5)
C19 C18 N4 107.4(5)
C19 C18 H18 126.3
N4 C18 H18 126.3
C18 C19 N3 106.2(5)
C18 C19 H19 126.9
N3 C19 H19 126.9
N2 C20 N3 110.5(5)
N2 C20 H20A 109.6
N3 C20 H20A 109.6
N2 C20 H20B 109.6
N3 C20 H20B 109.6
H20A C20 H20B 108.1
C22 C21 N2 107.1(6)
C22 C21 H21 126.4
N2 C21 H21 126.4
C21 C22 N1 107.4(6)
C21 C22 H22 126.3
N1 C22 H22 126.3
N2 C23 N1 103.5(5)
N2 C23 Ir1 123.7(4)
N1 C23 Ir1 132.5(4)
C25 C24 C29 121.8(7)
C25 C24 N1 121.3(6)
C29 C24 N1 116.6(7)
C24 C25 C26 119.7(8)
C24 C25 H25 120.1
C26 C25 H25 120.1
C25 C26 C27 118.8(10)
C25 C26 H26 120.6
C27 C26 H26 120.6
C28 C27 C26 121.4(9)
C28 C27 H27 119.3
C26 C27 H27 119.3
C27 C28 C29 121.6(10)
C27 C28 H28 119.2
C29 C28 H28 119.2
C24 C29 C28 116.5(10)
C24 C29 H29 121.7
C28 C29 H29 121.7
C23 N1 C22 110.1(5)
C23 N1 C24 128.7(5)
C22 N1 C24 121.2(6)
C23 N2 C21 111.8(5)
C23 N2 C20 122.6(5)
C21 N2 C20 125.2(5)
C11 N3 C19 113.0(5)
C11 N3 C20 122.4(5)
C19 N3 C20 123.7(5)
C11 N4 C18 110.3(5)
C11 N4 C17 129.9(5)
C18 N4 C17 119.1(5)
F5 P1 F2 98.1(8)
F5 P1 F3 96.6(7)
F2 P1 F3 89.4(4)
F5 P1 F6 173.9(7)
F2 P1 F6 87.8(7)
F3 P1 F6 85.0(5)
F5 P1 F1 87.0(7)
F2 P1 F1 91.6(4)
F3 P1 F1 176.2(7)
F6 P1 F1 91.4(7)
F5 P1 F4 86.9(6)
F2 P1 F4 174.4(7)
F3 P1 F4 92.6(4)
F6 P1 F4 87.1(6)
F1 P1 F4 86.1(5)

loop_
_geom_bond_atom_site_label_1
_geom_bond_atom_site_label_2
_geom_bond_distance
Ir1 C11 2.042(5)
Ir1 C23 2.048(5)
Ir1 C5 2.170(5)
Ir1 C1 2.214(5)
Ir1 C2 2.227(6)
Ir1 C3 2.233(5)
Ir1 C4 2.247(5)
Ir1 Cl1 2.4196(14)
C1 C2 1.417(8)
C1 C5 1.440(8)
C1 C10 1.498(8)
C2 C3 1.456(9)
C2 C9 1.493(9)
C3 C4 1.418(9)
C3 C8 1.487(9)
C4 C5 1.467(8)
C4 C7 1.488(8)
C5 C6 1.497(8)
C6 H6A 0.9600
C6 H6B 0.9600
C6 H6C 0.9600
C7 H7A 0.9600
C7 H7B 0.9600
C7 H7C 0.9600
C8 H8A 0.9600
C8 H8B 0.9600
C8 H8C 0.9600
C9 H9A 0.9600
C9 H9B 0.9600
C9 H9C 0.9600
C10 H10A 0.9600
C10 H10B 0.9600
C10 H10C 0.9600
C11 N3 1.343(6)
C11 N4 1.371(7)
C12 C13 1.381(9)
C12 C17 1.387(8)
C12 H12 0.9300
C13 C14 1.360(10)
C13 H13 0.9300
C14 C15 1.372(10)
C14 H14 0.9300
C15 C16 1.378(9)
C15 H15 0.9300
C16 C17 1.395(8)
C16 H16 0.9300
C17 N4 1.435(7)
C18 C19 1.324(9)
C18 N4 1.395(8)
C18 H18 0.9300
C19 N3 1.376(7)
C19 H19 0.9300
C20 N2 1.447(8)
C20 N3 1.455(8)
C20 H20A 0.9700
C20 H20B 0.9700
C21 C22 1.311(10)
C21 N2 1.383(8)
C21 H21 0.9300
C22 N1 1.392(8)
C22 H22 0.9300
C23 N2 1.343(7)
C23 N1 1.375(7)
C24 C25 1.358(9)
C24 C29 1.393(10)
C24 N1 1.458(9)
C25 C26 1.384(10)
C25 H25 0.9300
C26 C27 1.389(15)
C26 H26 0.9300
C27 C28 1.316(17)
C27 H27 0.9300
C28 C29 1.411(15)
C28 H28 0.9300
C29 H29 0.9300
F1 P1 1.550(7)
F2 P1 1.489(6)
F3 P1 1.536(5)
F4 P1 1.557(6)
F5 P1 1.470(8)
F6 P1 1.545(9)
